data_4516609
loop_
_publ_author_name
'Fuertes, Sara'
'Chueca, Andr\'es J'
'Per\'alvarez, Mariano'
'Borja, Pilar'
'Torrell, Marc'
'Carreras, Josep'
'Sicilia, Violeta'

_publ_section_title
;
 White Light Emission from Planar Remote Phosphor Based on NHC
 Cycloplatinated Complexes.
;
_journal_issue 25
_journal_name_full 'ACS applied materials &amp; interfaces'
_journal_page_first 16160
_journal_page_last 16169
_journal_paper_doi 10.1021/acsami.6b03288
_journal_volume 8
_journal_year 2016
_chemical_formula_moiety 'C31 H31 F6 N4 O2 P Pt'
_chemical_formula_sum 'C31 H31 F6 N4 O2 P Pt'
_chemical_formula_weight 831.66
_space_group_IT_number 2
_space_group_name_Hall '-P 1'
_space_group_name_H-M_alt 'P -1'
_symmetry_cell_setting triclinic
_symmetry_space_group_name_H-M 'P -1'
_atom_sites_solution_hydrogens geom
_atom_sites_solution_primary direct
_atom_sites_solution_secondary difmap
_audit_creation_method SHELXL-97
_cell_angle_alpha 68.5730(15)
_cell_angle_beta 86.3419(14)
_cell_angle_gamma 86.7648(16)
_cell_formula_units_Z 2
_cell_length_a 8.65366(18)
_cell_length_b 11.9779(2)
_cell_length_c 15.9929(2)
_cell_measurement_reflns_used 15183
_cell_measurement_temperature 100(2)
_cell_measurement_theta_max 29.1180
_cell_measurement_theta_min 4.5130
_cell_volume 1539.01(5)
_computing_cell_refinement
;
'Thu Jun 04 17:07:28 2015'
;
_computing_data_collection
;
'Thu Jun 04 17:07:28 2015'
;
_computing_data_reduction
;
'Thu Jun 04 17:07:28 2015'
;
_computing_structure_refinement 'SHELXL-97 (Sheldrick, 1997)'
_diffrn_ambient_temperature 100(2)
_diffrn_detector_area_resol_mean 16.0655
_diffrn_measured_fraction_theta_full 0.992
_diffrn_measured_fraction_theta_max 0.884
_diffrn_measurement_device_type 'Xcalibur, Sapphire3'
_diffrn_measurement_method '\w scans'
_diffrn_radiation_monochromator graphite
_diffrn_radiation_source 'fine-focus sealed tube'
_diffrn_radiation_type MoK\a
_diffrn_radiation_wavelength 0.71073
_diffrn_reflns_av_R_equivalents 0.0373
_diffrn_reflns_av_sigmaI/netI 0.0402
_diffrn_reflns_limit_h_max 11
_diffrn_reflns_limit_h_min -10
_diffrn_reflns_limit_k_max 16
_diffrn_reflns_limit_k_min -14
_diffrn_reflns_limit_l_max 20
_diffrn_reflns_limit_l_min -21
_diffrn_reflns_number 26846
_diffrn_reflns_theta_full 25.00
_diffrn_reflns_theta_max 29.20
_diffrn_reflns_theta_min 4.24
_exptl_absorpt_coefficient_mu 4.683
_exptl_absorpt_correction_T_max 1.00000
_exptl_absorpt_correction_T_min 0.46024
_exptl_absorpt_correction_type multi-scan
_exptl_absorpt_process_details
;
CrysAlisPro, Agilent Technologies,
Version 1.171.37.35 (release 13-08-2014 CrysAlis171 .NET)
(compiled Aug 13 2014,18:06:01)
Empirical absorption correction using spherical harmonics,
 implemented in SCALE3 ABSPACK scaling algorithm.
;
_exptl_crystal_colour yellow
_exptl_crystal_density_diffrn 1.795
_exptl_crystal_density_method 'not measured'
_exptl_crystal_description block
_exptl_crystal_F_000 816
_exptl_crystal_size_max 0.45
_exptl_crystal_size_mid 0.24
_exptl_crystal_size_min 0.10
_refine_diff_density_max 2.188
_refine_diff_density_min -1.002
_refine_diff_density_rms 0.123
_refine_ls_extinction_method none
_refine_ls_goodness_of_fit_ref 1.018
_refine_ls_hydrogen_treatment constr
_refine_ls_matrix_type full
_refine_ls_number_parameters 411
_refine_ls_number_reflns 7362
_refine_ls_number_restraints 6
_refine_ls_restrained_S_all 1.025
_refine_ls_R_factor_all 0.0324
_refine_ls_R_factor_gt 0.0273
_refine_ls_shift/su_max 0.001
_refine_ls_shift/su_mean 0.000
_refine_ls_structure_factor_coef Fsqd
_refine_ls_weighting_details 'calc w=1/[\s^2^(Fo^2^)+(0.0217P)^2^+2.2579P] where P=(Fo^2^+2Fc^2^)/3'
_refine_ls_weighting_scheme calc
_refine_ls_wR_factor_gt 0.0553
_refine_ls_wR_factor_ref 0.0574
_reflns_number_gt 6750
_reflns_number_total 7362
_reflns_threshold_expression >2sigma(I)
_cod_data_source_file am6b03288_si_001.cif
_cod_data_source_block compound6
_cod_original_cell_volume 1539.00(5)
_cod_original_sg_symbol_H-M P-1
_cod_database_code 4516609

loop_
_symmetry_equiv_pos_as_xyz
'x, y, z'
'-x, -y, -z'

loop_
_atom_site_label
_atom_site_type_symbol
_atom_site_fract_x
_atom_site_fract_y
_atom_site_fract_z
_atom_site_U_iso_or_equiv
_atom_site_adp_type
_atom_site_occupancy
_atom_site_symmetry_multiplicity
_atom_site_calc_flag
_atom_site_refinement_flags
Pt1 Pt 0.565052(13) 0.267072(11) 0.068803(7) 0.01477(4) Uani 1 1 d .
P1 P 0.08354(11) 0.10880(9) 0.71387(6) 0.0251(2) Uani 1 1 d .
C30 C 0.5684(4) 0.2285(3) 0.2016(2) 0.0181(6) Uani 1 1 d .
F6 F -0.0242(2) -0.0036(2) 0.73675(15) 0.0341(5) Uani 1 1 d .
C1 C 0.4296(4) 0.1337(3) 0.07226(19) 0.0163(6) Uani 1 1 d .
C6 C 0.5556(4) 0.2975(3) -0.06539(19) 0.0149(6) Uani 1 1 d .
N3 N 0.7551(3) 0.4935(2) 0.03517(17) 0.0188(6) Uani 1 1 d .
O1 O 0.6901(3) 0.4618(2) -0.38069(14) 0.0277(6) Uani 1 1 d .
N2 N 0.3603(3) 0.0387(2) 0.13292(16) 0.0172(5) Uani 1 1 d .
F4 F 0.0980(3) 0.0776(2) 0.81973(13) 0.0411(6) Uani 1 1 d .
F2 F -0.0672(3) 0.1921(2) 0.71659(17) 0.0430(6) Uani 1 1 d .
N4 N 0.5742(3) 0.2113(2) 0.27704(17) 0.0188(6) Uani 1 1 d .
O2 O 0.8187(3) 0.5243(3) -0.28898(16) 0.0361(7) Uani 1 1 d .
C3 C 0.2759(4) -0.0184(3) 0.0907(2) 0.0197(7) Uani 1 1 d .
H3 H 0.2181 -0.0864 0.1186 0.024 Uiso 1 1 calc R
N1 N 0.3881(3) 0.1362(2) -0.00870(16) 0.0154(5) Uani 1 1 d .
F3 F 0.0679(3) 0.1395(3) 0.60933(14) 0.0515(7) Uani 1 1 d .
F1 F 0.2334(3) 0.0250(2) 0.71333(17) 0.0462(6) Uani 1 1 d .
F5 F 0.1913(3) 0.2199(2) 0.69292(15) 0.0469(7) Uani 1 1 d .
C26 C 0.8900(4) 0.6724(3) -0.0544(2) 0.0194(7) Uani 1 1 d .
C27 C 0.8450(4) 0.6596(3) -0.1390(2) 0.0239(7) Uani 1 1 d .
H27A H 0.8797 0.7271 -0.1898 0.036 Uiso 1 1 calc R
H27B H 0.7343 0.6563 -0.1385 0.036 Uiso 1 1 calc R
H27C H 0.8919 0.5871 -0.1431 0.036 Uiso 1 1 calc R
C10 C 0.4331(4) 0.2290(3) -0.1718(2) 0.0187(7) Uani 1 1 d .
H10 H 0.3628 0.1798 -0.1818 0.022 Uiso 1 1 calc R
C24 C 1.0173(4) 0.7771(3) 0.0234(3) 0.0283(8) Uani 1 1 d .
H24 H 1.0788 0.8395 0.0212 0.034 Uiso 1 1 calc R
C2 C 0.2934(4) 0.0430(3) 0.0013(2) 0.0199(7) Uani 1 1 d .
H2 H 0.2502 0.0259 -0.0443 0.024 Uiso 1 1 calc R
C21 C 0.8430(4) 0.5918(3) 0.0303(2) 0.0175(6) Uani 1 1 d .
C23 C 0.9659(4) 0.6966(3) 0.1060(2) 0.0258(8) Uani 1 1 d .
H23 H 0.9917 0.7065 0.1584 0.031 Uiso 1 1 calc R
C25 C 0.9789(4) 0.7664(3) -0.0559(2) 0.0249(7) Uani 1 1 d .
H25 H 1.0127 0.8226 -0.1106 0.030 Uiso 1 1 calc R
C5 C 0.4568(3) 0.2236(3) -0.0856(2) 0.0162(6) Uani 1 1 d .
C4 C 0.3731(4) -0.0031(3) 0.2301(2) 0.0219(7) Uani 1 1 d .
H4A H 0.4805 -0.0111 0.2439 0.033 Uiso 1 1 calc R
H4B H 0.3263 -0.0796 0.2577 0.033 Uiso 1 1 calc R
H4C H 0.3211 0.0537 0.2528 0.033 Uiso 1 1 calc R
C7 C 0.6382(4) 0.3774(3) -0.1385(2) 0.0174(6) Uani 1 1 d .
H7 H 0.7057 0.4287 -0.1288 0.021 Uiso 1 1 calc R
C9 C 0.5170(4) 0.3097(3) -0.2429(2) 0.0200(7) Uani 1 1 d .
H9 H 0.5031 0.3153 -0.3015 0.024 Uiso 1 1 calc R
C8 C 0.6215(4) 0.3821(3) -0.2265(2) 0.0188(7) Uani 1 1 d .
C31 C 0.5873(4) 0.1942(3) 0.3683(2) 0.0224(7) Uani 1 1 d .
C28 C 0.8148(4) 0.5154(3) 0.2003(2) 0.0275(8) Uani 1 1 d .
H28A H 0.8572 0.5319 0.2484 0.041 Uiso 1 1 calc R
H28B H 0.8436 0.4347 0.2053 0.041 Uiso 1 1 calc R
H28C H 0.7039 0.5245 0.2038 0.041 Uiso 1 1 calc R
C11 C 0.7209(4) 0.4644(3) -0.3005(2) 0.0230(7) Uani 1 1 d .
C12 C 0.7876(5) 0.5335(4) -0.4567(2) 0.0380(10) Uani 1 1 d .
H12A H 0.8956 0.5087 -0.4466 0.046 Uiso 1 1 calc R
H12B H 0.7755 0.6177 -0.4645 0.046 Uiso 1 1 calc R
C22 C 0.8768(4) 0.6018(3) 0.1115(2) 0.0218(7) Uani 1 1 d .
C32 C 0.7350(4) 0.1932(3) 0.3988(2) 0.0264(8) Uani 1 1 d .
C38 C 0.8806(4) 0.2008(4) 0.3412(3) 0.0332(9) Uani 1 1 d .
H38A H 0.9393 0.2666 0.3409 0.050 Uiso 1 1 calc R
H38B H 0.8545 0.2133 0.2809 0.050 Uiso 1 1 calc R
H38C H 0.9412 0.1274 0.3649 0.050 Uiso 1 1 calc R
C34 C 0.6097(6) 0.1755(4) 0.5417(2) 0.0520(13) Uani 1 1 d .
H34 H 0.6175 0.1716 0.6005 0.062 Uiso 1 1 calc R
C33 C 0.7421(5) 0.1835(4) 0.4878(3) 0.0413(11) Uani 1 1 d .
H33 H 0.8380 0.1823 0.5113 0.050 Uiso 1 1 calc R
C37 C 0.2950(4) 0.1790(4) 0.3878(3) 0.0356(9) Uani 1 1 d .
H37A H 0.2802 0.2478 0.3339 0.053 Uiso 1 1 calc R
H37B H 0.2160 0.1801 0.4325 0.053 Uiso 1 1 calc R
H37C H 0.2886 0.1072 0.3749 0.053 Uiso 1 1 calc R
C13 C 0.7386(6) 0.5150(4) -0.5376(3) 0.0530(13) Uani 1 1 d .
H13A H 0.8004 0.5620 -0.5892 0.080 Uiso 1 1 calc R
H13B H 0.6314 0.5392 -0.5466 0.080 Uiso 1 1 calc R
H13C H 0.7523 0.4316 -0.5295 0.080 Uiso 1 1 calc R
C36 C 0.4503(4) 0.1819(3) 0.4220(2) 0.0294(8) Uani 1 1 d .
C35 C 0.4649(5) 0.1734(4) 0.5102(2) 0.0423(11) Uani 1 1 d .
H35 H 0.3771 0.1662 0.5482 0.051 Uiso 1 1 calc R
C20 C 0.6873(3) 0.4109(3) 0.0515(2) 0.0159(6) Uani 1 1 d U

loop_
_atom_site_aniso_label
_atom_site_aniso_U_11
_atom_site_aniso_U_22
_atom_site_aniso_U_33
_atom_site_aniso_U_23
_atom_site_aniso_U_13
_atom_site_aniso_U_12
Pt1 0.01330(7) 0.01743(7) 0.01466(6) -0.00702(4) -0.00018(4) -0.00178(4)
P1 0.0217(5) 0.0332(5) 0.0209(4) -0.0090(4) -0.0033(3) -0.0080(4)
C30 0.0157(16) 0.0200(17) 0.0219(15) -0.0112(12) 0.0003(12) -0.0041(13)
F6 0.0253(12) 0.0359(13) 0.0491(13) -0.0245(10) 0.0019(9) -0.0088(10)
C1 0.0140(16) 0.0174(16) 0.0183(14) -0.0078(12) 0.0005(11) 0.0009(12)
C6 0.0167(16) 0.0182(16) 0.0138(13) -0.0109(11) -0.0018(11) 0.0028(12)
N3 0.0146(14) 0.0200(15) 0.0227(13) -0.0093(11) -0.0001(10) 0.0014(11)
O1 0.0318(14) 0.0340(15) 0.0161(11) -0.0073(10) 0.0022(9) -0.0076(11)
N2 0.0150(14) 0.0178(14) 0.0182(12) -0.0053(10) -0.0023(10) -0.0028(11)
F4 0.0539(16) 0.0478(15) 0.0221(10) -0.0110(10) -0.0035(10) -0.0150(12)
F2 0.0369(14) 0.0327(13) 0.0590(15) -0.0167(11) -0.0019(11) 0.0014(11)
N4 0.0173(14) 0.0205(15) 0.0200(13) -0.0088(11) -0.0022(10) -0.0005(11)
O2 0.0379(16) 0.0490(17) 0.0228(12) -0.0126(12) 0.0053(11) -0.0232(13)
C3 0.0173(17) 0.0178(17) 0.0251(16) -0.0083(13) -0.0038(12) -0.0038(13)
N1 0.0135(13) 0.0161(13) 0.0172(12) -0.0064(10) -0.0040(9) 0.0016(10)
F3 0.0382(14) 0.093(2) 0.0225(11) -0.0173(12) -0.0063(9) -0.0148(14)
F1 0.0214(12) 0.0598(17) 0.0590(15) -0.0240(13) -0.0027(10) 0.0028(11)
F5 0.0456(15) 0.0433(14) 0.0419(13) 0.0020(11) -0.0157(11) -0.0254(12)
C26 0.0117(16) 0.0200(17) 0.0261(16) -0.0089(13) 0.0005(12) 0.0044(13)
C27 0.0213(18) 0.0259(19) 0.0249(16) -0.0100(14) 0.0019(13) -0.0009(14)
C10 0.0186(17) 0.0185(17) 0.0208(15) -0.0085(12) -0.0066(12) -0.0001(13)
C24 0.0219(19) 0.0229(19) 0.045(2) -0.0169(16) -0.0062(15) -0.0017(15)
C2 0.0183(17) 0.0203(17) 0.0232(15) -0.0095(13) -0.0031(12) -0.0035(13)
C21 0.0123(15) 0.0154(16) 0.0274(16) -0.0110(12) -0.0009(12) 0.0014(12)
C23 0.0232(19) 0.028(2) 0.0331(18) -0.0186(15) -0.0091(14) 0.0014(15)
C25 0.0197(18) 0.0170(17) 0.0341(18) -0.0052(14) 0.0018(14) -0.0009(14)
C5 0.0118(15) 0.0148(16) 0.0201(14) -0.0042(12) -0.0005(11) 0.0005(12)
C4 0.0260(19) 0.0208(17) 0.0174(15) -0.0038(12) -0.0020(12) -0.0083(14)
C7 0.0133(16) 0.0193(17) 0.0205(15) -0.0084(12) -0.0010(11) -0.0003(13)
C9 0.0201(17) 0.0244(18) 0.0161(14) -0.0086(12) -0.0030(12) 0.0046(14)
C8 0.0178(17) 0.0204(17) 0.0179(14) -0.0071(12) 0.0000(12) 0.0019(13)
C31 0.0292(19) 0.0224(18) 0.0153(14) -0.0068(12) -0.0022(12) 0.0010(14)
C28 0.026(2) 0.031(2) 0.0266(17) -0.0128(15) -0.0013(14) 0.0035(16)
C11 0.0238(18) 0.0264(19) 0.0190(15) -0.0086(13) 0.0000(12) 0.0001(15)
C12 0.044(3) 0.047(3) 0.0207(17) -0.0103(16) 0.0093(16) -0.015(2)
C22 0.0170(17) 0.0229(18) 0.0278(17) -0.0121(14) -0.0045(13) 0.0051(14)
C32 0.032(2) 0.0234(19) 0.0235(16) -0.0083(14) -0.0081(14) 0.0057(15)
C38 0.026(2) 0.038(2) 0.040(2) -0.0183(17) -0.0116(16) 0.0034(17)
C34 0.076(4) 0.059(3) 0.0144(17) -0.0068(18) -0.0094(19) 0.014(3)
C33 0.050(3) 0.045(3) 0.031(2) -0.0148(18) -0.0246(18) 0.014(2)
C37 0.029(2) 0.043(2) 0.040(2) -0.0225(18) 0.0143(16) -0.0096(18)
C13 0.084(4) 0.055(3) 0.0197(19) -0.0103(18) 0.009(2) -0.030(3)
C36 0.035(2) 0.028(2) 0.0227(17) -0.0075(14) 0.0053(14) -0.0006(16)
C35 0.056(3) 0.044(3) 0.0195(17) -0.0066(16) 0.0102(17) 0.005(2)
C20 0.0035(11) 0.0085(12) 0.0263(12) 0.0044(10) 0.0010(10) 0.0013(10)

loop_
_atom_type_symbol
_atom_type_description
_atom_type_scat_dispersion_real
_atom_type_scat_dispersion_imag
_atom_type_scat_source
C C 0.0033 0.0016 'International Tables Vol C Tables 4.2.6.8 and 6.1.1.4'
H H 0.0000 0.0000 'International Tables Vol C Tables 4.2.6.8 and 6.1.1.4'
N N 0.0061 0.0033 'International Tables Vol C Tables 4.2.6.8 and 6.1.1.4'
O O 0.0106 0.0060 'International Tables Vol C Tables 4.2.6.8 and 6.1.1.4'
F F 0.0171 0.0103 'International Tables Vol C Tables 4.2.6.8 and 6.1.1.4'
P P 0.1023 0.0942 'International Tables Vol C Tables 4.2.6.8 and 6.1.1.4'
Pt Pt -1.7033 8.3905 'International Tables Vol C Tables 4.2.6.8 and 6.1.1.4'

loop_
_geom_angle_atom_site_label_1
_geom_angle_atom_site_label_2
_geom_angle_atom_site_label_3
_geom_angle
C20 Pt1 C30 87.86(13)
C20 Pt1 C1 173.08(11)
C30 Pt1 C1 97.95(12)
C20 Pt1 C6 95.35(13)
C30 Pt1 C6 176.77(12)
C1 Pt1 C6 78.86(12)
F3 P1 F5 90.51(13)
F3 P1 F1 90.50(14)
F5 P1 F1 89.75(14)
F3 P1 F6 90.48(13)
F5 P1 F6 179.00(13)
F1 P1 F6 90.12(13)
F3 P1 F2 90.64(14)
F5 P1 F2 90.42(14)
F1 P1 F2 178.85(14)
F6 P1 F2 89.69(12)
F3 P1 F4 179.55(14)
F5 P1 F4 89.82(13)
F1 P1 F4 89.81(13)
F6 P1 F4 89.18(12)
F2 P1 F4 89.06(14)
N4 C30 Pt1 176.7(3)
N2 C1 N1 105.2(3)
N2 C1 Pt1 139.1(2)
N1 C1 Pt1 115.7(2)
C7 C6 C5 115.8(3)
C7 C6 Pt1 129.4(2)
C5 C6 Pt1 114.8(2)
C20 N3 C21 170.4(3)
C11 O1 C12 116.1(3)
C1 N2 C3 110.5(3)
C1 N2 C4 125.9(3)
C3 N2 C4 123.5(3)
C30 N4 C31 177.2(3)
C2 C3 N2 107.2(3)
C1 N1 C2 111.0(2)
C1 N1 C5 116.7(3)
C2 N1 C5 132.0(3)
C25 C26 C21 116.5(3)
C25 C26 C27 121.8(3)
C21 C26 C27 121.7(3)
C5 C10 C9 118.3(3)
C25 C24 C23 121.1(3)
C3 C2 N1 106.1(3)
C26 C21 C22 124.3(3)
C26 C21 N3 118.5(3)
C22 C21 N3 117.2(3)
C22 C23 C24 120.8(3)
C24 C25 C26 120.6(3)
C10 C5 C6 124.3(3)
C10 C5 N1 122.1(3)
C6 C5 N1 113.5(3)
C6 C7 C8 121.4(3)
C8 C9 C10 120.0(3)
C9 C8 C7 120.2(3)
C9 C8 C11 121.5(3)
C7 C8 C11 118.3(3)
C32 C31 C36 124.3(3)
C32 C31 N4 118.1(3)
C36 C31 N4 117.6(3)
O2 C11 O1 124.2(3)
O2 C11 C8 123.9(3)
O1 C11 C8 111.8(3)
O1 C12 C13 107.6(3)
C23 C22 C21 116.7(3)
C23 C22 C28 121.9(3)
C21 C22 C28 121.4(3)
C33 C32 C31 116.2(4)
C33 C32 C38 120.4(3)
C31 C32 C38 123.4(3)
C33 C34 C35 121.2(4)
C34 C33 C32 121.1(4)
C35 C36 C31 116.7(4)
C35 C36 C37 120.6(4)
C31 C36 C37 122.7(3)
C34 C35 C36 120.3(4)
N3 C20 Pt1 174.9(3)

loop_
_geom_bond_atom_site_label_1
_geom_bond_atom_site_label_2
_geom_bond_distance
Pt1 C20 1.996(3)
Pt1 C30 2.003(3)
Pt1 C1 2.017(3)
Pt1 C6 2.048(3)
P1 F3 1.588(2)
P1 F5 1.590(2)
P1 F1 1.596(3)
P1 F6 1.598(2)
P1 F2 1.605(3)
P1 F4 1.606(2)
C30 N4 1.152(4)
C1 N2 1.339(4)
C1 N1 1.355(4)
C6 C7 1.396(4)
C6 C5 1.396(4)
N3 C20 1.118(4)
N3 C21 1.413(4)
O1 C11 1.339(4)
O1 C12 1.454(4)
N2 C3 1.384(4)
N2 C4 1.458(4)
N4 C31 1.408(4)
O2 C11 1.204(4)
C3 C2 1.351(4)
N1 C2 1.378(4)
N1 C5 1.414(4)
C26 C25 1.392(5)
C26 C21 1.398(4)
C26 C27 1.493(4)
C10 C5 1.384(4)
C10 C9 1.388(4)
C24 C25 1.382(5)
C24 C23 1.384(5)
C21 C22 1.398(4)
C23 C22 1.382(5)
C7 C8 1.404(4)
C9 C8 1.386(5)
C8 C11 1.492(4)
C31 C32 1.395(5)
C31 C36 1.401(5)
C28 C22 1.505(5)
C12 C13 1.481(5)
C32 C33 1.390(5)
C32 C38 1.499(5)
C34 C33 1.376(6)
C34 C35 1.385(7)
C37 C36 1.490(5)
C36 C35 1.390(5)
